data_2021102
loop_
_publ_author_name
'Baranets, Sviatoslav'
'He, Hua'
'Bobev, Svilen'

_publ_section_title
;
 Niobium-bearing arsenides and germanides from elemental mixtures not
 involving niobium: a new twist to an old problem in solid-state synthesis
;
_journal_coeditor_code LY3065
_journal_issue 5
_journal_name_full 'Acta Crystallographica Section C'
_journal_page_first 623
_journal_page_last 627
_journal_paper_doi 10.1107/S2053229618005739
_journal_volume 74
_journal_year 2018
_chemical_formula_iupac 'Nb Ni Ge'
_chemical_formula_sum 'Ge Nb Ni'
_chemical_formula_weight 224.21
_chemical_name_systematic
;
Niobium nickel germanide
;
_space_group_crystal_system orthorhombic
_space_group_IT_number 62
_space_group_name_Hall '-P 2ac 2n'
_space_group_name_H-M_alt 'P n m a'
_symmetry_space_group_name_Hall '-P 2ac 2n'
_symmetry_space_group_name_H-M 'P n m a'
_audit_creation_method SHELXL-2018/1
_cell_angle_alpha 90
_cell_angle_beta 90
_cell_angle_gamma 90
_cell_formula_units_Z 4
_cell_length_a 6.2989(8)
_cell_length_b 3.7613(4)
_cell_length_c 7.2033(8)
_cell_measurement_reflns_used 791
_cell_measurement_temperature 200(2)
_cell_measurement_theta_max 27.53
_cell_measurement_theta_min 6.53
_cell_volume 170.66(3)
_computing_cell_refinement
;
SAINT (Bruker, 2007)
;
_computing_data_collection
;
APEX2 (Bruker, 2007)
;
_computing_data_reduction
;
SAINT (Bruker, 2007)
;
_computing_molecular_graphics
;
CrystalMaker (Palmer, 2014)
;
_computing_publication_material
;
publCIF (Westrip, 2010)
;
_computing_structure_refinement
;
SHELXL2018 (Sheldrick, 2015b)
;
_computing_structure_solution
;
SHELXT (Sheldrick, 2015a)
;
_diffrn_ambient_temperature 200(2)
_diffrn_measured_fraction_theta_full 1.000
_diffrn_measured_fraction_theta_max 1.000
_diffrn_measurement_device_type 'Bruker SMART APEXII DUO CCD'
_diffrn_measurement_method 'phi and omega scans'
_diffrn_radiation_type MoK\a
_diffrn_radiation_wavelength 0.71073
_diffrn_reflns_av_R_equivalents 0.0360
_diffrn_reflns_limit_h_max 7
_diffrn_reflns_limit_h_min -8
_diffrn_reflns_limit_k_max 5
_diffrn_reflns_limit_k_min -5
_diffrn_reflns_limit_l_max 9
_diffrn_reflns_limit_l_min -9
_diffrn_reflns_number 1826
_diffrn_reflns_theta_full 25.242
_diffrn_reflns_theta_max 28.135
_diffrn_reflns_theta_min 4.298
_exptl_absorpt_coefficient_mu 34.407
_exptl_absorpt_correction_T_max 0.50
_exptl_absorpt_correction_T_min 0.19
_exptl_absorpt_correction_type multi-scan
_exptl_absorpt_process_details
;
(SADABS; Sheldrick, 2003)
;
_exptl_crystal_colour silver
_exptl_crystal_density_diffrn 8.726
_exptl_crystal_description needle
_exptl_crystal_F_000 404
_exptl_crystal_size_max 0.065
_exptl_crystal_size_mid 0.025
_exptl_crystal_size_min 0.02
_refine_diff_density_max 1.293
_refine_diff_density_min -2.255
_refine_ls_extinction_coef 0.038(3)
_refine_ls_extinction_expression Fc^*^=kFc[1+0.001xFc^2^\l^3^/sin(2\q)]^-1/4^
_refine_ls_extinction_method
;
SHELXL2018 (Sheldrick, 2015b)
;
_refine_ls_goodness_of_fit_ref 1.331
_refine_ls_hydrogen_treatment undef
_refine_ls_matrix_type full
_refine_ls_number_parameters 20
_refine_ls_number_reflns 240
_refine_ls_number_restraints 0
_refine_ls_restrained_S_all 1.331
_refine_ls_R_factor_all 0.0251
_refine_ls_R_factor_gt 0.0234
_refine_ls_shift/su_max 0.000
_refine_ls_shift/su_mean 0.000
_refine_ls_structure_factor_coef Fsqd
_refine_ls_weighting_details 'w=1/[\s^2^(Fo^2^)+(0.0303P)^2^] where P=(Fo^2^+2Fc^2^)/3'
_refine_ls_weighting_scheme calc
_refine_ls_wR_factor_gt 0.0581
_refine_ls_wR_factor_ref 0.0588
_reflns_number_gt 230
_reflns_number_total 240
_reflns_threshold_expression 'I > 2\s(I)'
_cod_data_source_file ly3065sup1.cif
_cod_data_source_block 3
_cod_database_code 2021102
_shelx_space_group_comment
;
The symmetry employed for this shelxl refinement is uniquely defined
by the following loop, which should always be used as a source of
symmetry information in preference to the above space-group names.
They are only intended as comments.
;

loop_
_space_group_symop_operation_xyz
'x, y, z'
'-x+1/2, -y, z+1/2'
'-x, y+1/2, -z'
'x+1/2, -y+1/2, -z+1/2'
'-x, -y, -z'
'x-1/2, y, -z-1/2'
'x, -y-1/2, z'
'-x-1/2, y-1/2, z-1/2'

loop_
_atom_site_type_symbol
_atom_site_label
_atom_site_fract_x
_atom_site_fract_y
_atom_site_fract_z
_atom_site_U_iso_or_equiv
_atom_site_adp_type
_atom_site_calc_flag
_atom_site_occupancy
Nb Nb 0.01789(10) 0.250000 0.67656(9) 0.0052(3) Uani d 1
Ni Ni 0.15738(15) 0.250000 0.06922(13) 0.0069(3) Uani d 1
Ge Ge 0.27997(12) 0.250000 0.38311(11) 0.0057(3) Uani d 1

loop_
_atom_site_aniso_label
_atom_site_aniso_U_11
_atom_site_aniso_U_22
_atom_site_aniso_U_33
_atom_site_aniso_U_12
_atom_site_aniso_U_13
_atom_site_aniso_U_23
Nb 0.0047(4) 0.0068(4) 0.0041(4) 0.000 -0.0003(2) 0.000
Ni 0.0069(6) 0.0081(5) 0.0058(5) 0.000 0.0011(4) 0.000
Ge 0.0056(5) 0.0067(4) 0.0047(4) 0.000 0.0008(3) 0.000

loop_
_atom_type_symbol
_atom_type_description
_atom_type_scat_dispersion_real
_atom_type_scat_dispersion_imag
_atom_type_scat_source
Ni Ni 0.3393 1.1124 'International Tables Vol C Tables 4.2.6.8 and 6.1.1.4'
Ge Ge 0.1547 1.8001 'International Tables Vol C Tables 4.2.6.8 and 6.1.1.4'
Nb Nb -2.0727 0.6215 'International Tables Vol C Tables 4.2.6.8 and 6.1.1.4'

loop_
_geom_angle_atom_site_label_1
_geom_angle_atom_site_label_2
_geom_angle_atom_site_label_3
_geom_angle_site_symmetry_1
_geom_angle_site_symmetry_3
_geom_angle
Ge Nb Ge . 5_556 107.65(3)
Ge Nb Ge . 5_566 107.65(3)
Ge Nb Ge 5_556 5_566 88.67(3)
Ge Nb Ge . 2_565 98.236(18)
Ge Nb Ge 5_556 2_565 153.97(3)
Ge Nb Ge 5_566 2_565 86.009(16)
Ge Nb Ge . 2 98.236(18)
Ge Nb Ge 5_556 2 86.009(16)
Ge Nb Ge 5_566 2 153.97(3)
Ge Nb Ge 2_565 2 87.68(3)
Ge Nb Ni . 5_566 138.198(16)
Ge Nb Ni 5_556 5_566 107.09(3)
Ge Nb Ni 5_566 5_566 51.01(2)
Ge Nb Ni 2_565 5_566 51.09(2)
Ge Nb Ni 2 5_566 106.67(3)
Ge Nb Ni . 5_556 138.198(16)
Ge Nb Ni 5_556 5_556 51.01(2)
Ge Nb Ni 5_566 5_556 107.09(3)
Ge Nb Ni 2_565 5_556 106.67(3)
Ge Nb Ni 2 5_556 51.09(2)
Ni Nb Ni 5_566 5_556 82.66(3)
Ge Nb Ni . 6_556 90.05(3)
Ge Nb Ni 5_556 6_556 49.606(18)
Ge Nb Ni 5_566 6_556 49.606(18)
Ge Nb Ni 2_565 6_556 134.973(16)
Ge Nb Ni 2 6_556 134.973(16)
Ni Nb Ni 5_566 6_556 95.143(18)
Ni Nb Ni 5_556 6_556 95.143(18)
Ge Nb Ni . 2_565 49.625(19)
Ge Nb Ni 5_556 2_565 155.14(3)
Ge Nb Ni 5_566 2_565 89.77(2)
Ge Nb Ni 2_565 2_565 50.41(2)
Ge Nb Ni 2 2_565 105.43(3)
Ni Nb Ni 5_566 2_565 90.96(2)
Ni Nb Ni 5_556 2_565 151.40(3)
Ni Nb Ni 6_556 2_565 113.23(3)
Ge Nb Ni . 2 49.625(19)
Ge Nb Ni 5_556 2 89.77(2)
Ge Nb Ni 5_566 2 155.14(3)
Ge Nb Ni 2_565 2 105.43(3)
Ge Nb Ni 2 2 50.41(2)
Ni Nb Ni 5_566 2 151.40(3)
Ni Nb Ni 5_556 2 90.96(2)
Ni Nb Ni 6_556 2 113.23(3)
Ni Nb Ni 2_565 2 81.39(3)
Ge Nb Ni . 1_556 124.76(4)
Ge Nb Ni 5_556 1_556 111.06(3)
Ge Nb Ni 5_566 1_556 111.06(3)
Ge Nb Ni 2_565 1_556 48.514(19)
Ge Nb Ni 2 1_556 48.514(19)
Ni Nb Ni 5_566 1_556 60.06(3)
Ni Nb Ni 5_556 1_556 60.06(3)
Ni Nb Ni 6_556 1_556 145.20(4)
Ni Nb Ni 2_565 1_556 92.62(2)
Ni Nb Ni 2 1_556 92.62(2)
Ge Nb Nb . 5_556 53.96(2)
Ge Nb Nb 5_556 5_556 53.69(2)
Ge Nb Nb 5_566 5_556 103.70(3)
Ge Nb Nb 2_565 5_556 152.08(4)
Ge Nb Nb 2 5_556 93.560(17)
Ni Nb Nb 5_566 5_556 151.62(4)
Ni Nb Nb 5_556 5_556 95.542(19)
Ni Nb Nb 6_556 5_556 56.69(2)
Ni Nb Nb 2_565 5_556 102.83(3)
Ni Nb Nb 2 5_556 56.54(2)
Ni Nb Nb 1_556 5_556 141.909(18)
Ge Ni Ge 2_554 2_564 106.77(5)
Ge Ni Ge 2_554 . 119.15(3)
Ge Ni Ge 2_564 . 119.15(3)
Ge Ni Ge 2_554 6_556 104.39(4)
Ge Ni Ge 2_564 6_556 104.39(4)
Ge Ni Ge . 6_556 100.64(4)
Ge Ni Nb 2_554 5_566 164.44(4)
Ge Ni Nb 2_564 5_566 84.44(2)
Ge Ni Nb . 5_566 61.10(3)
Ge Ni Nb 6_556 5_566 61.60(2)
Ge Ni Nb 2_554 5_556 84.44(2)
Ge Ni Nb 2_564 5_556 164.44(4)
Ge Ni Nb . 5_556 61.10(3)
Ge Ni Nb 6_556 5_556 61.60(2)
Nb Ni Nb 5_566 5_556 82.66(3)
Ge Ni Nb 2_554 6_656 61.01(3)
Ge Ni Nb 2_564 6_656 61.01(3)
Ge Ni Nb . 6_656 109.09(4)
Ge Ni Nb 6_556 6_656 150.28(5)
Nb Ni Nb 5_566 6_656 134.519(19)
Nb Ni Nb 5_556 6_656 134.519(19)
Ge Ni Nb 2_554 2_564 123.87(4)
Ge Ni Nb 2_564 2_564 60.70(2)
Ge Ni Nb . 2_564 61.13(2)
Ge Ni Nb 6_556 2_564 131.57(3)
Nb Ni Nb 5_566 2_564 70.848(16)
Nb Ni Nb 5_556 2_564 122.22(3)
Nb Ni Nb 6_656 2_564 66.77(3)
Ge Ni Nb 2_554 2_554 60.70(2)
Ge Ni Nb 2_564 2_554 123.87(4)
Ge Ni Nb . 2_554 61.13(2)
Ge Ni Nb 6_556 2_554 131.57(3)
Nb Ni Nb 5_566 2_554 122.22(3)
Nb Ni Nb 5_556 2_554 70.848(17)
Nb Ni Nb 6_656 2_554 66.77(3)
Nb Ni Nb 2_564 2_554 81.39(3)
Ge Ni Ni 2_554 5 53.11(3)
Ge Ni Ni 2_564 5 115.95(5)
Ge Ni Ni . 5 123.00(4)
Ge Ni Ni 6_556 5 51.28(3)
Nb Ni Ni 5_566 5 112.53(5)
Nb Ni Ni 5_556 5 61.92(3)
Nb Ni Ni 6_656 5 109.07(4)
Nb Ni Ni 2_564 5 175.42(6)
Nb Ni Ni 2_554 5 98.842(18)
Ge Ni Ni 2_554 5_565 115.95(5)
Ge Ni Ni 2_564 5_565 53.11(3)
Ge Ni Ni . 5_565 123.00(4)
Ge Ni Ni 6_556 5_565 51.28(3)
Nb Ni Ni 5_566 5_565 61.92(3)
Nb Ni Ni 5_556 5_565 112.53(5)
Nb Ni Ni 6_656 5_565 109.07(4)
Nb Ni Ni 2_564 5_565 98.842(18)
Nb Ni Ni 2_554 5_565 175.42(6)
Ni Ni Ni 5 5_565 80.56(5)
Ge Ni Nb 2_554 1_554 60.23(3)
Ge Ni Nb 2_564 1_554 60.23(3)
Ge Ni Nb . 1_554 178.40(5)
Ge Ni Nb 6_556 1_554 80.96(4)
Nb Ni Nb 5_566 1_554 119.94(3)
Nb Ni Nb 5_556 1_554 119.94(3)
Nb Ni Nb 6_656 1_554 69.32(2)
Nb Ni Nb 2_564 1_554 117.80(3)
Nb Ni Nb 2_554 1_554 117.80(3)
Ni Ni Nb 5 1_554 58.02(3)
Ni Ni Nb 5_565 1_554 58.02(3)
Ni Ge Ni 2_565 2 106.77(5)
Ni Ge Ni 2_565 . 126.58(2)
Ni Ge Ni 2 . 126.58(2)
Ni Ge Ni 2_565 6_656 75.61(4)
Ni Ge Ni 2 6_656 75.61(4)
Ni Ge Ni . 6_656 117.07(4)
Ni Ge Nb 2_565 . 69.68(3)
Ni Ge Nb 2 . 69.68(3)
Ni Ge Nb . . 123.16(4)
Ni Ge Nb 6_656 . 119.77(4)
Ni Ge Nb 2_565 5_556 140.33(4)
Ni Ge Nb 2 5_556 69.38(3)
Ni Ge Nb . 5_556 67.88(3)
Ni Ge Nb 6_656 5_556 135.469(14)
Nb Ge Nb . 5_556 72.35(3)
Ni Ge Nb 2_565 5_566 69.38(3)
Ni Ge Nb 2 5_566 140.33(4)
Ni Ge Nb . 5_566 67.88(3)
Ni Ge Nb 6_656 5_566 135.469(15)
Nb Ge Nb . 5_566 72.35(3)
Nb Ge Nb 5_556 5_566 88.67(3)
Ni Ge Nb 2_565 2_554 142.23(4)
Ni Ge Nb 2 2_554 71.25(3)
Ni Ge Nb . 2_554 68.47(3)
Ni Ge Nb 6_656 2_554 67.31(2)
Nb Ge Nb . 2_554 136.099(15)
Nb Ge Nb 5_556 2_554 75.839(14)
Nb Ge Nb 5_566 2_554 136.34(3)
Ni Ge Nb 2_565 2_564 71.25(3)
Ni Ge Nb 2 2_564 142.23(4)
Ni Ge Nb . 2_564 68.47(3)
Ni Ge Nb 6_656 2_564 67.31(2)
Nb Ge Nb . 2_564 136.099(15)
Nb Ge Nb 5_556 2_564 136.34(3)
Nb Ge Nb 5_566 2_564 75.839(14)
Nb Ge Nb 2_554 2_564 87.68(3)

loop_
_geom_bond_atom_site_label_1
_geom_bond_atom_site_label_2
_geom_bond_site_symmetry_2
_geom_bond_distance
Nb Ge . 2.6820(10)
Nb Ge 5_556 2.6910(7)
Nb Ge 5_566 2.6910(7)
Nb Ge 2_565 2.7151(7)
Nb Ge 2 2.7151(7)
Nb Ni 5_566 2.8476(9)
Nb Ni 5_556 2.8476(9)
Nb Ni 6_556 2.8794(12)
Nb Ni 2_565 2.8842(9)
Nb Ni 2 2.8842(8)
Nb Ni 1_556 2.9618(12)
Nb Nb 5_556 3.1714(10)
Ni Ge 2_554 2.3430(7)
Ni Ge 2_564 2.3430(7)
Ni Ge . 2.3893(12)
Ni Ge 6_556 2.4019(12)
Ni Ni 5 2.9090(15)
Ni Ni 5_565 2.9090(15)

_cod_database_fobs_code 2021102
